data_2006574
loop_
_publ_author_name
'Sakagami, Narumi'
'Homma, Jun-ichi'
'Konno, Takumi'
'Okamoto, Ken-ichi'

_publ_contact_author
;
Dr. Narumi Sakagami
Department of Chemistry
University of Tsukuba
Tsukuba
Ibaraki 305
Japan
;
_publ_section_title
;Tetracaesium
 Bis(diethylenetriamine-<i>N</i>,<i>N</i>,<i>N</i>',<i>N</i>'',<i>N</i>''-pentacetato)didysprosate(III)
 Tridecahydrate
;
_journal_issue 10
_journal_name_full 'Acta Crystallographica Section C'
_journal_page_first 1378
_journal_page_last 1381
_journal_paper_doi 10.1107/S0108270197006021
_journal_volume 53
_journal_year 1997
_chemical_formula_iupac 'Cs4 [Dy2 (C14 H18 N3 O10)2] , 13H2 O'
_chemical_formula_moiety 'C28 H36 Cs4 Dy2 N6 O20, 13(H2 O)'
_chemical_formula_sum 'C28 H62 Cs4 Dy2 N6 O33'
_chemical_formula_weight 1867.44
_space_group_IT_number 15
_symmetry_cell_setting monoclinic
_symmetry_space_group_name_Hall '-C 2yc'
_symmetry_space_group_name_H-M 'C 1 2/c 1'
_audit_creation_method 'from TEXRAY.INF file'
_cell_angle_alpha 90
_cell_angle_beta 96.37(2)
_cell_angle_gamma 90
_cell_formula_units_Z 4
_cell_length_a 22.010(10)
_cell_length_b 9.573(3)
_cell_length_c 25.895(4)
_cell_measurement_reflns_used 21
_cell_measurement_temperature 296.2
_cell_measurement_theta_max 15.0
_cell_measurement_theta_min 14.8
_cell_volume 5422(3)
_computing_cell_refinement 'MSC/AFC Diffractometer Control Software'
_computing_data_collection
;MSC/AFC Diffractometer Control Software (Molecular Structure Corporation,
 1992)
;
_computing_data_reduction 'TEXSAN (Molecular Structure Corporation, 1995)'
_computing_molecular_graphics 'ORTEPII (Johnson, 1976)'
_computing_publication_material TEXSAN
_computing_structure_refinement 'DIRDIF94 (Beurskens et al., 1994)'
_computing_structure_solution 'SHELXS86 (Sheldrick, 1985)'
_diffrn_ambient_temperature 296.2
_diffrn_measurement_device 'Rigaku AFC7S'
_diffrn_measurement_method \w-2\q
_diffrn_radiation_monochromator graphite
_diffrn_radiation_source 'Rigaku sealed tube'
_diffrn_radiation_type 'Mo K\a'
_diffrn_radiation_wavelength 0.7107
_diffrn_reflns_av_R_equivalents 0.0422
_diffrn_reflns_av_sigmaI/netI 0.043
_diffrn_reflns_limit_h_max 28
_diffrn_reflns_limit_h_min 0
_diffrn_reflns_limit_k_max 12
_diffrn_reflns_limit_k_min 0
_diffrn_reflns_limit_l_max 33
_diffrn_reflns_limit_l_min -33
_diffrn_reflns_number 6795
_diffrn_reflns_reduction_process 'Lp corrections applied'
_diffrn_reflns_theta_max 27.52
_diffrn_reflns_theta_min 2.57
_diffrn_standards_decay_% -0.52
_diffrn_standards_interval_count 150
_diffrn_standards_number 3
_exptl_absorpt_coefficient_mu 5.482
_exptl_absorpt_correction_T_max 0.254
_exptl_absorpt_correction_T_min 0.181
_exptl_absorpt_correction_type '\y scans (North, Phillips & Mathews, 1968)'
_exptl_crystal_colour colorless
_exptl_crystal_density_diffrn 2.287
_exptl_crystal_density_meas ?
_exptl_crystal_description 'short needle'
_exptl_crystal_F_000 3552.00
_exptl_crystal_size_max 0.35
_exptl_crystal_size_mid 0.25
_exptl_crystal_size_min 0.25
_refine_diff_density_max '2.06 adjacent to Dy and Cs atoms'
_refine_diff_density_min '-1.29 adjacent to Dy and Cs atoms'
_refine_ls_extinction_coef 0.00085(3)
_refine_ls_extinction_method 'Zachariasen (1967) type 2 Gaussian isotropic'
_refine_ls_goodness_of_fit_obs 1.262
_refine_ls_hydrogen_treatment noref
_refine_ls_matrix_type full
_refine_ls_number_constraints 0
_refine_ls_number_parameters 331
_refine_ls_number_reflns 5390
_refine_ls_number_restraints 0
_refine_ls_R_factor_obs .0329
_refine_ls_shift/esd_max 0.0020
_refine_ls_shift/esd_mean 0.0000
_refine_ls_structure_factor_coef F
_refine_ls_weighting_details 'w = 1/[\s^2^(Fo) + 0.00250|Fo|^2^]'
_refine_ls_weighting_scheme calc
_refine_ls_wR_factor_obs .0372
_reflns_number_observed 5390
_reflns_number_total 6620
_reflns_observed_criterion >3.0sigma(I)
_cod_data_source_file fg1240.cif
_cod_data_source_block Dy-dtpa
_cod_depositor_comments
;
The following automatic conversions were performed:

'_exptl_crystal_density_meas' value 'not measured' was changed to '?'
- the value is perceived as not measured.

Automatic conversion script
Id: cif_fix_values 3008 2015-01-20 13:52:24Z robertas 

The following automatic conversions were performed:

'_refine_ls_weighting_scheme' value 'w = 1/[\s^2^(Fo) +
0.00250|Fo|^2^]' was changed to 'calc'. New tag
'_refine_ls_weighting_details' was created. The value of the new tag
was set to 'w = 1/[\s^2^(Fo) + 0.00250|Fo|^2^]'.

Automatic conversion script
Id: cif_fix_values 3143 2015-03-26 13:38:13Z robertas 
;
_cod_original_cell_volume 5423(2)
_cod_original_sg_symbol_H-M 'C 2/c'
_cod_original_formula_sum 'C28 H62 Cs4 Dy2 N6 O33 '
_cod_database_code 2006574

loop_
_symmetry_equiv_pos_as_xyz
'  +x,  +y,  +z'
'  -x,  +y,1/2-z'
'  -x,  -y,  -z'
'  +x,  -y,1/2+z'
1/2+x,1/2+y,z
1/2-x,1/2+y,1/2-z
1/2-x,1/2-y,-z
1/2+x,1/2-y,1/2+z

loop_
_atom_site_aniso_label
_atom_site_aniso_U_11
_atom_site_aniso_U_22
_atom_site_aniso_U_33
_atom_site_aniso_U_12
_atom_site_aniso_U_13
_atom_site_aniso_U_23
Dy .02470(10) .02140(10) .01980(10) .00310(10) -.00047(9) .00068(10)
Cs1 .0462(3) .0469(3) .0494(3) .0043(2) -.0042(2) .0035(2)
Cs2 .0409(2) .0371(2) .0446(2) .0025(2) .0076(2) .0042(2)
O1 .032(2) .021(2) .025(2) .000(2) -.002(2) -.003(2)
O2 .035(2) .033(2) .022(2) -.006(2) .001(2) -.005(2)
O3 .030(2) .028(2) .041(2) -.001(2) -.009(2) .009(2)
O4 .042(3) .036(3) .065(3) .005(2) -.024(2) .008(2)
O5 .041(2) .031(2) .027(2) .013(2) .002(2) .003(2)
O6 .071(4) .057(4) .057(3) .036(3) .018(3) .021(3)
O7 .043(2) .019(2) .026(2) .002(2) .000(2) .001(2)
O8 .055(3) .023(2) .048(3) .010(2) .007(2) .005(2)
O9 .032(2) .048(3) .030(2) .005(2) .002(2) .008(2)
O10 .029(3) .128(6) .065(4) -.004(3) -.007(2) .047(4)
O51 .060(4) .051(4) .079(4) -.004(3) -.029(3) .007(3)
O52 .064(4) .118(6) .066(4) .012(4) -.004(3) -.028(4)
O53 .083(5) .061(4) .071(4) -.015(4) -.014(4) .001(3)
O54 .083(5) .113(6) .067(4) .045(5) .017(4) .018(4)
O55 .067(5) .048(5) .052(5) .0000 -.001(4) .0000
O56 .067(4) .067(4) .045(3) .011(3) -.004(3) -.004(3)
O57 .113(6) .051(4) .139(7) .036(4) -.069(5) -.036(4)
N1 .038(3) .019(2) .019(2) .002(2) -.001(2) .001(2)
N2 .039(3) .032(3) .021(2) .007(2) .004(2) .000(2)
N3 .028(2) .029(3) .025(2) .001(2) .001(2) .003(2)
C1 .040(3) .021(3) .023(3) -.001(2) -.001(2) .000(2)
C2 .026(3) .026(3) .022(3) .003(2) -.004(2) -.002(2)
C3 .038(3) .028(3) .029(3) -.001(3) -.008(3) .002(2)
C4 .032(3) .033(3) .027(3) .002(3) -.001(2) .002(2)
C5 .050(4) .028(3) .025(3) -.002(3) .001(3) -.007(2)
C6 .051(4) .037(3) .022(3) .000(3) .006(3) -.005(3)
C7 .049(4) .040(4) .033(3) .020(3) .008(3) .004(3)
C8 .040(3) .034(3) .030(3) .011(3) .002(3) .002(3)
C9 .039(3) .042(4) .023(3) .005(3) .011(2) -.002(3)
C10 .034(3) .042(4) .023(3) .001(3) .004(2) .006(3)
C11 .038(3) .025(3) .032(3) .000(3) .001(2) .008(2)
C12 .032(3) .025(3) .033(3) -.004(2) -.002(2) -.001(2)
C13 .030(3) .041(4) .038(3) -.006(3) -.001(3) .009(3)
C14 .029(3) .072(5) .027(3) -.003(3) -.001(3) .008(3)

loop_
_atom_site_label
_atom_site_fract_x
_atom_site_fract_y
_atom_site_fract_z
_atom_site_U_iso_or_equiv
_atom_site_thermal_displace_type
_atom_site_calc_flag
_atom_site_calc_attached_atom
_atom_site_refinement_flags
_atom_site_occupancy
Dy .193940(10) .15541(3) .586690(10) .02222(7) Uani d . . 1.00
Cs1 .47320(2) .21059(5) .52425(2) .04820(10) Uani d . . 1.00
Cs2 .32615(2) -.11470(5) .51595(2) .04070(10) Uani d . . 1.00
O1 .2848(2) .1920(4) .54570(10) .0264(10) Uani d . . 1.00
O2 .3347(2) .3602(5) .5064(2) .0300(10) Uani d . . 1.00
O3 .2709(2) .0584(5) .6470(2) .0340(10) Uani d . . 1.00
O4 .3629(2) .0411(5) .6902(2) .0500(10) Uani d . . 1.00
O5 .1584(2) .3795(5) .5662(2) .0330(10) Uani d . . 1.00
O6 .0911(3) .5475(6) .5739(2) .061(2) Uani d . . 1.00
O7 .2014(2) -.0822(4) .5637(2) .0300(10) Uani d . . 1.00
O8 .2445(2) -.2801(5) .5935(2) .0420(10) Uani d . . 1.00
O9 .0865(2) .1344(5) .5737(2) .0370(10) Uani d . . 1.00
O10 -.0021(2) .0291(9) .5830(2) .075(2) Uani d . . 1.00
O51 .5899(3) .3711(6) .4898(3) .066(2) Uani d . . 1.00
O52 .4739(3) .1001(9) .6456(3) .083(2) Uani d . . 1.00
O53 .5415(3) .1127(7) .4250(3) .073(2) Uani d . . 1.00
O54 .4370(3) .5457(9) .6720(3) .087(3) Uani d . . 1.00
O55 .5000 .4006(9) .7500 .057(2) Uani d . S .50
O56 .5724(3) .1786(7) .7213(2) .061(2) Uani d . . 1.00
O57 .3530(4) -.2448(7) .6618(4) .107(3) Uani d . . 1.00
N1 .2783(2) .3385(5) .6322(2) .0260(10) Uani d . . 1.00
N2 .1540(2) .2822(6) .6655(2) .0310(10) Uani d . . 1.00
N3 .1487(2) -.0273(5) .6491(2) .0270(10) Uani d . . 1.00
C1 .2992(3) .4142(6) .5874(2) .0280(10) Uani d . . 1.00
C2 .3067(3) .3120(6) .5431(2) .0250(10) Uani d . . 1.00
C3 .3300(3) .2651(7) .6605(2) .033(2) Uani d . . 1.00
C4 .3205(3) .1100(7) .6667(2) .031(2) Uani d . . 1.00
C5 .2473(3) .4308(7) .6668(2) .034(2) Uani d . . 1.00
C6 .2063(3) .3462(7) .6981(2) .037(2) Uani d . . 1.00
C7 .1109(3) .3932(8) .6447(3) .040(2) Uani d . . 1.00
C8 .1211(3) .4461(7) .5908(2) .035(2) Uani d . . 1.00
C9 .1218(3) .1833(7) .6978(2) .034(2) Uani d . . 1.00
C10 .1515(3) .0380(7) .7013(2) .033(2) Uani d . . 1.00
C11 .1865(3) -.1546(7) .6500(2) .032(2) Uani d . . 1.00
C12 .2126(3) -.1745(6) .5984(2) .030(2) Uani d . . 1.00
C13 .0857(3) -.0653(7) .6284(3) .037(2) Uani d . . 1.00
C14 .0543(3) .0435(9) .5923(3) .043(2) Uani d . . 1.00
H1 .2698 .4832 .5757 .0339 Uiso calc . . 1.00
H2 .3373 .4579 .5980 .0339 Uiso calc . . 1.00
H3 .3647 .2783 .6423 .0391 Uiso calc . . 1.00
H4 .3375 .3053 .6941 .0391 Uiso calc . . 1.00
H5 .2771 .4778 .6898 .0414 Uiso calc . . 1.00
H6 .2233 .4974 .6464 .0414 Uiso calc . . 1.00
H7 .1909 .4059 .7229 .0440 Uiso calc . . 1.00
H8 .2299 .2739 .7156 .0440 Uiso calc . . 1.00
H9 .0705 .3570 .6431 .0483 Uiso calc . . 1.00
H10 .1149 .4700 .6681 .0483 Uiso calc . . 1.00
H11 .1227 .2205 .7319 .0412 Uiso calc . . 1.00
H12 .0806 .1742 .6829 .0412 Uiso calc . . 1.00
H13 .1304 -.0196 .7232 .0396 Uiso calc . . 1.00
H14 .1930 .0466 .7154 .0396 Uiso calc . . 1.00
H15 .2192 -.1469 .6771 .0380 Uiso calc . . 1.00
H16 .1620 -.2332 .6563 .0380 Uiso calc . . 1.00
H17 .0869 -.1506 .6098 .0438 Uiso calc . . 1.00
H18 .0624 -.0777 .6568 .0438 Uiso calc . . 1.00
H511 .5698 .4000 .4739 .0556 Uiso calc . . 1.00
H512 .6160 .4191 .4943 .0556 Uiso calc . . 1.00
H521 .4232 .0998 .6596 .0556 Uiso calc . . 1.00
H522 .5112 .1045 .6654 .0556 Uiso calc . . 1.00
H531 .5411 .1872 .4008 .0879 Uiso calc . . 1.00
H532 .5209 .0342 .4089 .0879 Uiso calc . . 1.00
H541 .4635 .5686 .6538 .0556 Uiso calc . . 1.00
H542 .4117 .5893 .6797 .0556 Uiso calc . . 1.00
H551 .5111 .4505 .7736 .0556 Uiso calc . . 1.00
H561 .5961 .1239 .7596 .0556 Uiso calc . . 1.00
H562 .5456 .2683 .7338 .0556 Uiso calc . . 1.00
H571 .3144 -.2422 .6384 .0556 Uiso calc . . 1.00
H572 .3562 -.1806 .6653 .0556 Uiso calc . . 1.00

loop_
_atom_type_symbol
_atom_type_scat_dispersion_real
_atom_type_scat_dispersion_imag
_atom_type_scat_source
Cs -0.368 2.119
;International Tables for Crystallography
(1992, Vol. C, Tables 4.2.6.8 and 6.1.1.1)
;
C 0.003 0.002
;International Tables for Crystallography
(1992, Vol. C, Tables 4.2.6.8 and 6.1.1.1)
;
H 0.000 0.000
;International Tables for Crystallography
(1992, Vol. C, Table 6.1.1.2)
;
N 0.006 0.003
;International Tables for Crystallography
(1992, Vol. C, Tables 4.2.6.8 and 6.1.1.1)
;
O 0.011 0.006
;International Tables for Crystallography
(1992, Vol. C, Tables 4.2.6.8 and 6.1.1.1)
;
Dy -0.189 4.410
;International Tables for Crystallography
(1992, Vol. C, Tables 4.2.6.8 and 6.1.1.1)
;

loop_
_geom_angle_atom_site_label_1
_geom_angle_atom_site_label_2
_geom_angle_atom_site_label_3
_geom_angle_site_symmetry_1
_geom_angle_site_symmetry_2
_geom_angle_site_symmetry_3
_geom_angle
_geom_angle_publ_flag
O1 Dy O2 1_555 1_555 7_556 72.90(10) yes
O1 Dy O3 1_555 1_555 1_555 77.10(10) yes
O1 Dy O5 1_555 1_555 1_555 92.30(10) yes
O1 Dy O7 1_555 1_555 1_555 86.80(10) yes
O1 Dy O9 1_555 1_555 1_555 145.50(10) no
O1 Dy N1 1_555 1_555 1_555 62.20(10) no
O1 Dy N2 1_555 1_555 1_555 130.5(2) no
O1 Dy N3 1_555 1_555 1_555 139.10(10) no
O2 Dy O3 7_556 1_555 1_555 136.1(2) no
O2 Dy O5 7_556 1_555 1_555 77.60(10) yes
O2 Dy O7 7_556 1_555 1_555 73.00(10) yes
O2 Dy O9 7_556 1_555 1_555 73.00(10) yes
O2 Dy N1 7_556 1_555 1_555 123.90(10) yes
O2 Dy N2 7_556 1_555 1_555 137.1(2) no
O2 Dy N3 7_556 1_555 1_555 119.40(10) yes
O3 Dy O5 1_555 1_555 1_555 135.4(2) no
O3 Dy O7 1_555 1_555 1_555 73.90(10) yes
O3 Dy O9 1_555 1_555 1_555 133.9(2) no
O3 Dy N1 1_555 1_555 1_555 64.10(10) no
O3 Dy N2 1_555 1_555 1_555 86.8(2) yes
O3 Dy N3 1_555 1_555 1_555 68.1(2) no
O5 Dy O7 1_555 1_555 1_555 149.50(10) no
O5 Dy O9 1_555 1_555 1_555 74.9(2) yes
O5 Dy N1 1_555 1_555 1_555 72.60(10) no
O5 Dy N2 1_555 1_555 1_555 67.4(2) yes
O5 Dy N3 1_555 1_555 1_555 127.5(2) no
O7 Dy O9 1_555 1_555 1_555 88.8(2) yes
O7 Dy N1 1_555 1_555 1_555 131.70(10) no
O7 Dy N2 1_555 1_555 1_555 133.2(2) no
O7 Dy N3 1_555 1_555 1_555 63.90(10) no
O9 Dy N1 1_555 1_555 1_555 137.8(2) no
O9 Dy N2 1_555 1_555 1_555 74.4(2) yes
O9 Dy N3 1_555 1_555 1_555 65.9(2) no
N1 Dy N2 1_555 1_555 1_555 68.6(2) yes
N1 Dy N3 1_555 1_555 1_555 116.50(10) yes
N2 Dy N3 1_555 1_555 1_555 69.4(2) yes
O2 Cs1 O6 1_555 1_555 5_545 162.80(10) no
O2 Cs1 O9 1_555 1_555 7_556 52.20(10) no
O2 Cs1 O10 1_555 1_555 5_555 77.20(10) no
O2 Cs1 O51 1_555 1_555 1_555 120.10(10) no
O2 Cs1 O52 1_555 1_555 1_555 100.10(10) no
O2 Cs1 O53 1_555 1_555 1_555 120.40(10) no
O2 Cs1 O53 1_555 1_555 3_656 108.60(10) no
O6 Cs1 O9 5_545 1_555 7_556 145.00(10) no
O6 Cs1 O10 5_545 1_555 5_555 100.1(2) no
O6 Cs1 O51 5_545 1_555 1_555 72.8(2) no
O6 Cs1 O52 5_545 1_555 1_555 62.7(2) no
O6 Cs1 O53 5_545 1_555 1_555 75.5(2) no
O6 Cs1 O53 5_545 1_555 3_656 60.2(2) no
O9 Cs1 O10 7_556 1_555 5_555 88.20(10) no
O9 Cs1 O51 7_556 1_555 1_555 79.80(10) no
O9 Cs1 O52 7_556 1_555 1_555 152.30(10) no
O9 Cs1 O53 7_556 1_555 1_555 71.50(10) no
O9 Cs1 O53 7_556 1_555 3_656 134.70(10) no
O10 Cs1 O51 5_555 1_555 1_555 66.7(2) no
O10 Cs1 O52 5_555 1_555 1_555 83.1(2) no
O10 Cs1 O53 5_555 1_555 1_555 122.8(2) no
O10 Cs1 O53 5_555 1_555 3_656 131.10(10) no
O51 Cs1 O52 1_555 1_555 1_555 119.9(2) no
O51 Cs1 O53 1_555 1_555 1_555 57.5(2) no
O51 Cs1 O53 1_555 1_555 3_656 131.3(2) no
O52 Cs1 O53 1_555 1_555 1_555 134.6(2) no
O52 Cs1 O53 1_555 1_555 3_656 48.1(2) no
O53 Cs1 O53 1_555 1_555 3_656 96.6(2) no
O1 Cs2 O5 1_555 1_555 7_556 63.90(10) no
O1 Cs2 O6 1_555 1_555 7_556 101.10(10) no
O1 Cs2 O7 1_555 1_555 1_555 62.00(10) no
O1 Cs2 O8 1_555 1_555 1_555 96.10(10) no
O1 Cs2 O8 1_555 1_555 7_546 112.00(10) no
O1 Cs2 O51 1_555 1_555 3_656 158.60(10) no
O1 Cs2 O53 1_555 1_555 3_656 98.70(10) no
O5 Cs2 O6 7_556 1_555 7_556 41.00(10) no
O5 Cs2 O7 7_556 1_555 1_555 111.10(10) no
O5 Cs2 O8 7_556 1_555 1_555 151.20(10) no
O5 Cs2 O8 7_556 1_555 7_546 73.00(10) no
O5 Cs2 O51 7_556 1_555 3_656 115.3(2) no
O5 Cs2 O53 7_556 1_555 3_656 99.3(2) no
O6 Cs2 O7 7_556 1_555 1_555 149.70(10) no
O6 Cs2 O8 7_556 1_555 1_555 162.30(10) no
O6 Cs2 O8 7_556 1_555 7_546 71.4(2) no
O6 Cs2 O51 7_556 1_555 3_656 74.4(2) no
O6 Cs2 O53 7_556 1_555 3_656 77.2(2) no
O7 Cs2 O8 1_555 1_555 1_555 40.50(10) no
O7 Cs2 O8 1_555 1_555 7_546 91.10(10) no
O7 Cs2 O51 1_555 1_555 3_656 130.60(10) no
O7 Cs2 O53 1_555 1_555 3_656 127.7(2) no
O8 Cs2 O8 1_555 1_555 7_546 98.30(10) no
O8 Cs2 O51 1_555 1_555 3_656 91.0(2) no
O8 Cs2 O53 1_555 1_555 3_656 104.4(2) no
O8 Cs2 O51 7_546 1_555 3_656 86.70(10) no
O8 Cs2 O53 7_546 1_555 3_656 139.3(2) no
O51 Cs2 O53 3_656 1_555 3_656 59.9(2) no
Dy O1 C2 1_555 1_555 1_555 120.3(4) no
Dy O2 C2 7_556 1_555 1_555 128.7(4) no
Dy O3 C4 1_555 1_555 1_555 130.0(4) no
Dy O5 C8 1_555 1_555 1_555 124.7(4) no
Dy O7 C12 1_555 1_555 1_555 120.4(4) no
Dy O9 C14 1_555 1_555 1_555 127.3(4) no
Dy N1 C1 1_555 1_555 1_555 103.4(3) no
Dy N1 C3 1_555 1_555 1_555 111.3(3) no
Dy N1 C5 1_555 1_555 1_555 107.9(4) no
C1 N1 C3 1_555 1_555 1_555 109.6(5) no
C1 N1 C5 1_555 1_555 1_555 112.7(5) no
C3 N1 C5 1_555 1_555 1_555 111.6(5) no
Dy N2 C6 1_555 1_555 1_555 109.3(4) no
Dy N2 C7 1_555 1_555 1_555 107.9(4) no
Dy N2 C9 1_555 1_555 1_555 111.4(4) no
C6 N2 C7 1_555 1_555 1_555 109.6(5) no
C6 N2 C9 1_555 1_555 1_555 109.2(5) no
C7 N2 C9 1_555 1_555 1_555 109.4(5) no
Dy N3 C10 1_555 1_555 1_555 107.3(4) no
Dy N3 C11 1_555 1_555 1_555 107.9(3) no
Dy N3 C13 1_555 1_555 1_555 110.1(4) no
C10 N3 C11 1_555 1_555 1_555 111.5(5) no
C10 N3 C13 1_555 1_555 1_555 112.0(5) no
C11 N3 C13 1_555 1_555 1_555 108.0(5) no
N1 C1 C2 1_555 1_555 1_555 110.0(5) no
O1 C2 O2 1_555 1_555 1_555 126.4(5) no
O1 C2 C1 1_555 1_555 1_555 118.1(5) no
O2 C2 C1 1_555 1_555 1_555 115.4(5) no
N1 C3 C4 1_555 1_555 1_555 114.6(5) no
O3 C4 O4 1_555 1_555 1_555 124.2(6) no
O3 C4 C3 1_555 1_555 1_555 117.9(5) no
O4 C4 C3 1_555 1_555 1_555 117.9(6) no
N1 C5 C6 1_555 1_555 1_555 110.3(5) no
N2 C6 C5 1_555 1_555 1_555 112.8(5) no
N2 C7 C8 1_555 1_555 1_555 114.5(5) no
O5 C8 O6 1_555 1_555 1_555 124.9(6) no
O5 C8 C7 1_555 1_555 1_555 117.7(5) no
O6 C8 C7 1_555 1_555 1_555 117.3(6) no
N2 C9 C10 1_555 1_555 1_555 112.5(5) no
N3 C10 C9 1_555 1_555 1_555 110.8(5) no
N3 C11 C12 1_555 1_555 1_555 110.8(5) no
O7 C12 O8 1_555 1_555 1_555 124.1(6) no
O7 C12 C11 1_555 1_555 1_555 118.3(5) no
O8 C12 C11 1_555 1_555 1_555 117.6(6) no
N3 C13 C14 1_555 1_555 1_555 113.6(5) no
O9 C14 O10 1_555 1_555 1_555 126.5(7) no
O9 C14 C13 1_555 1_555 1_555 118.5(6) no
O10 C14 C13 1_555 1_555 1_555 114.9(7) no

loop_
_geom_bond_atom_site_label_1
_geom_bond_atom_site_label_2
_geom_bond_site_symmetry_1
_geom_bond_site_symmetry_2
_geom_bond_distance
_geom_bond_publ_flag
Dy O1 1_555 1_555 2.392(4) yes
Dy O2 1_555 7_556 2.428(4) yes
Dy O3 1_555 1_555 2.363(4) yes
Dy O5 1_555 1_555 2.324(4) yes
Dy O7 1_555 1_555 2.362(4) yes
Dy O9 1_555 1_555 2.361(4) yes
Dy N1 1_555 1_555 2.724(5) yes
Dy N2 1_555 1_555 2.609(5) yes
Dy N3 1_555 1_555 2.648(5) yes
Cs1 O2 1_555 1_555 3.355(4) no
Cs1 O6 1_555 5_545 3.177(5) no
Cs1 O9 1_555 7_556 3.103(4) no
Cs1 O10 1_555 5_555 3.424(9) no
Cs1 O51 1_555 1_555 3.204(7) no
Cs1 O52 1_555 1_555 3.314(8) no
Cs1 O53 1_555 1_555 3.257(8) no
Cs1 O53 1_555 3_656 3.392(7) no
Cs2 O1 1_555 1_555 3.193(4) no
Cs2 O5 1_555 7_556 3.141(4) no
Cs2 O6 1_555 7_556 3.177(6) no
Cs2 O7 1_555 1_555 3.148(4) no
Cs2 O8 1_555 1_555 3.251(5) no
Cs2 O8 1_555 7_546 3.239(5) no
Cs2 O51 1_555 3_656 3.087(6) no
Cs2 O53 1_555 3_656 3.137(7) no
O1 C2 1_555 1_555 1.251(7) no
O2 C2 1_555 1_555 1.273(7) no
O3 C4 1_555 1_555 1.254(7) no
O4 C4 1_555 1_555 1.245(7) no
O5 C8 1_555 1_555 1.266(7) no
O6 C8 1_555 1_555 1.227(8) no
O7 C12 1_555 1_555 1.266(7) no
O8 C12 1_555 1_555 1.245(8) no
O9 C14 1_555 1_555 1.251(8) no
O10 C14 1_555 1_555 1.247(8) no
N1 C1 1_555 1_555 1.482(7) no
N1 C3 1_555 1_555 1.462(7) no
N1 C5 1_555 1_555 1.478(8) no
N2 C6 1_555 1_555 1.482(8) no
N2 C7 1_555 1_555 1.485(8) no
N2 C9 1_555 1_555 1.494(8) no
N3 C10 1_555 1_555 1.484(8) no
N3 C11 1_555 1_555 1.474(8) no
N3 C13 1_555 1_555 1.477(8) no
C1 C2 1_555 1_555 1.532(8) no
C3 C4 1_555 1_555 1.511(9) no
C5 C6 1_555 1_555 1.513(9) no
C7 C8 1_555 1_555 1.525(9) no
C9 C10 1_555 1_555 1.535(9) no
C11 C12 1_555 1_555 1.524(9) no
C13 C14 1_555 1_555 1.513(10) no

loop_
_geom_hbond_atom_site_label_D
_geom_hbond_atom_site_label_H
_geom_hbond_atom_site_label_A
_geom_hbond_site_symmetry_A
_geom_hbond_distance_DH
_geom_hbond_distance_HA
_geom_hbond_distance_DA
_geom_hbond_angle_DHA
O51 H512 O2 3_666 0.74 2.38 3.058(7) 155
O51 H512 O7 5_555 0.74 2.45 2.975(7) 130
O51 H511 O10 7_556 0.64 2.09 2.717(8) 173
O52 H521 O4 1_555 1.12 1.72 2.874(9) 158
O52 H522 O56 1_555 0.92 2.00 2.857(9) 156
O53 H532 O52 3_656 0.95 1.92 2.730(10) 142
O54 H541 O10 5_555 0.82 2.10 2.796(9) 144
O54 H542 O57 1_565 0.74 2.07 2.720(10) 147
O55 H551 O54 2_656 0.79 1.94 2.704(8) 162
O56 H561 O4 2_656 1.19 1.70 2.879(8) 173
O56 H562 O55 1_555 1.11 1.70 2.806(9) 176
O57 H572 O4 1_555 0.63 2.22 2.837(8) 171
O57 H571 O8 1_555 0.99 1.86 2.831(9) 167
